data_1535809
loop_
_publ_author_name
'Ilyukhin, A.B.'
'Petrosyants, S.P.'

_publ_section_title
;
 Synthesis and crystal structure of (Sc (O H) (H2 O)5)2 X4 .2(H2 O)
 (X=Cl,Br)
;
_journal_name_full 'Zhurnal Neorganicheskoi Khimii'
_journal_page_first 1517
_journal_page_last 1520
_journal_volume 39
_journal_year 1994
_chemical_formula_sum 'Br4 H26 O14 Sc2'
_chemical_name_systematic '(Sc (O H) (H2 O)5)2 Br4 (H2 O)2'
_space_group_IT_number 58
_symmetry_space_group_name_Hall '-P 2 2n'
_symmetry_space_group_name_H-M 'P n n m'
_cell_angle_alpha 90
_cell_angle_beta 90
_cell_angle_gamma 90
_cell_formula_units_Z 2
_cell_length_a 8.926
_cell_length_b 16.089
_cell_length_c 7.308
_cell_volume 1049.505
_citation_journal_id_ASTM ZNOKAQ
_cod_data_source_file Ilyukhin_ZNOKAQ_1994_1455.cif
_cod_data_source_block H26Br4O14Sc2
_cod_original_formula_sum 'H26 Br4 O14 Sc2'
_cod_database_code 1535809

loop_
_symmetry_equiv_pos_as_xyz
x,y,z
-x,-y,z
x+1/2,-y+1/2,-z+1/2
-x+1/2,y+1/2,-z+1/2
-x,-y,-z
x,y,-z
-x-1/2,y-1/2,z-1/2
x-1/2,-y-1/2,z-1/2

loop_
_atom_site_label
_atom_site_type_symbol
_atom_site_fract_x
_atom_site_fract_y
_atom_site_fract_z
_atom_site_occupancy
_atom_site_U_iso_or_equiv
Br2 Br-1 0.7603 0.11355 0 1 0.0
H4 H+1 0.548 0.303 0.247 1 0.0
O3 O-2 0.5321 0.335 0.204 1 0.0
O5 O-2 0.393 0.142 0 1 0.0
O2 O-2 0.4007 0.452 0 1 0.0
H7 H+1 0.827 0.415 0.287 1 0.0
H3 H+1 0.349 0.423 0 1 0.0
H6 H+1 0.798 0.489 0.205 1 0.0
H1 H+1 0.8 0.25 0 1 0.0
H9 H+1 0.345 0.196 0 1 0.0
Sc1 Sc+3 0.6225 0.41961 0 1 0.0
H8 H+1 0.513 0.158 0 1 0.0
O1 O-2 0.7859 0.3166 0 1 0.0
Br1 Br-1 0.1483 0.30055 0 1 0.0
H5 H+1 0.454 0.342 0.218 1 0.0
H2 H+1 0.847 0.332 0 1 0.0
O4 O-2 0.7765 0.4528 0.2178 1 0.0
